data_8106589
loop_
_publ_author_name
'Chen, Xiao-Miao'
'Liu, Zheng-Jun'
'Deng, Tao-Li'

_publ_section_title
;
 Crystal structure of poly[diaqua-(\m2-4,4&#x2032;-bipyridine-\k2
 N:N&#x2032;)manganese(II)] bis(4-chlorobenzenesulfonate) --
 4,4&#x2032;-bipyridine -- water (1/1/2) C42H40Cl2MnN6O10S2
;
_journal_issue 4
_journal_name_full 'Zeitschrift f\"ur Kristallographie - New Crystal Structures'
_journal_page_first 513
_journal_page_last 515
_journal_paper_doi 10.1515/ncrs-2016-0247
_journal_volume 232
_journal_year 2017
_chemical_formula_sum 'C42 H40 Cl2 Mn N6 O10 S2'
_chemical_formula_weight 978.76
_space_group_IT_number 15
_space_group_name_Hall '-C 2yc'
_space_group_name_H-M_alt 'C 1 2/c 1'
_symmetry_cell_setting monoclinic
_symmetry_space_group_name_H-M 'C 1 2/c 1'
_atom_sites_solution_hydrogens geom
_atom_sites_solution_primary direct
_atom_sites_solution_secondary difmap
_cell_angle_alpha 90.00
_cell_angle_beta 91.920(13)
_cell_angle_gamma 90.00
_cell_formula_units_Z 4
_cell_length_a 16.822(14)
_cell_length_b 11.552(9)
_cell_length_c 22.021(17)
_cell_measurement_reflns_used 3059
_cell_measurement_temperature 296(2)
_cell_measurement_theta_max 24.05
_cell_measurement_theta_min 2.31
_cell_volume 4277(6)
_computing_cell_refinement 'Bruker SAINT'
_computing_data_collection 'Bruker APEX2'
_computing_data_reduction 'Bruker SAINT'
_computing_molecular_graphics 'Bruker SHELXTL'
_computing_publication_material 'Bruker SHELXTL'
_computing_structure_refinement 'SHELXL-97 (Sheldrick, 2008)[14]'
_computing_structure_solution 'SHELXS-97 (Sheldrick, 2008)[14]'
_diffrn_ambient_temperature 296(2)
_diffrn_measured_fraction_theta_full 0.990
_diffrn_measured_fraction_theta_max 0.990
_diffrn_measurement_device_type 'Bruker APEX-II CCD'
_diffrn_measurement_method '\f and \w scans'
_diffrn_radiation_monochromator graphite
_diffrn_radiation_source 'fine-focus sealed tube'
_diffrn_radiation_type MoK\a
_diffrn_radiation_wavelength 0.71073
_diffrn_reflns_av_R_equivalents 0.0476
_diffrn_reflns_av_sigmaI/netI 0.0566
_diffrn_reflns_limit_h_max 19
_diffrn_reflns_limit_h_min -20
_diffrn_reflns_limit_k_max 13
_diffrn_reflns_limit_k_min -13
_diffrn_reflns_limit_l_max 22
_diffrn_reflns_limit_l_min -26
_diffrn_reflns_number 9887
_diffrn_reflns_theta_full 25.00
_diffrn_reflns_theta_max 25.00
_diffrn_reflns_theta_min 2.80
_exptl_absorpt_coefficient_mu 0.598
_exptl_absorpt_correction_T_max 0.8848
_exptl_absorpt_correction_T_min 0.8318
_exptl_absorpt_correction_type multi-scan
_exptl_absorpt_process_details SADABS
_exptl_crystal_colour yellow
_exptl_crystal_density_diffrn 1.520
_exptl_crystal_density_method 'not measured'
_exptl_crystal_description block
_exptl_crystal_F_000 2020
_exptl_crystal_size_max 0.32
_exptl_crystal_size_mid 0.27
_exptl_crystal_size_min 0.21
_refine_diff_density_max 0.518
_refine_diff_density_min -0.613
_refine_diff_density_rms 0.100
_refine_ls_extinction_coef 0.0151(8)
_refine_ls_extinction_expression Fc^*^=kFc[1+0.001xFc^2^\l^3^/sin(2\q)]^-1/4^
_refine_ls_extinction_method SHELXL
_refine_ls_goodness_of_fit_ref 1.137
_refine_ls_hydrogen_treatment mixed
_refine_ls_matrix_type full
_refine_ls_number_parameters 303
_refine_ls_number_reflns 3726
_refine_ls_number_restraints 11
_refine_ls_restrained_S_all 1.152
_refine_ls_R_factor_all 0.0829
_refine_ls_R_factor_gt 0.0641
_refine_ls_shift/su_max 0.000
_refine_ls_shift/su_mean 0.000
_refine_ls_structure_factor_coef Fsqd
_refine_ls_weighting_details 'calc w=1/[\s^2^(Fo^2^)+(0.0500P)^2^+13.9000P] where P=(Fo^2^+2Fc^2^)/3'
_refine_ls_weighting_scheme calc
_refine_ls_wR_factor_gt 0.1533
_refine_ls_wR_factor_ref 0.1654
_reflns_number_gt 2810
_reflns_number_total 3726
_reflns_threshold_expression >2sigma(I)
_cod_data_source_file suppl_ncrs-2016-0247_suppl.cif
_cod_data_source_block a
_cod_original_sg_symbol_H-M 'C2/c  '
_cod_database_code 8106589

loop_
_symmetry_equiv_pos_as_xyz
'x, y, z'
'-x, y, -z+1/2'
'x+1/2, y+1/2, z'
'-x+1/2, y+1/2, -z+1/2'
'-x, -y, -z'
'x, -y, z-1/2'
'-x+1/2, -y+1/2, -z'
'x+1/2, -y+1/2, z-1/2'

loop_
_atom_site_label
_atom_site_type_symbol
_atom_site_fract_x
_atom_site_fract_y
_atom_site_fract_z
_atom_site_U_iso_or_equiv
_atom_site_adp_type
_atom_site_occupancy
_atom_site_symmetry_multiplicity
_atom_site_calc_flag
_atom_site_refinement_flags
_atom_site_disorder_assembly
_atom_site_disorder_group
Mn1 Mn 1.0000 0.36146(6) 0.7500 0.0313(3) Uani 1 2 d S . .
S1 S 0.21296(10) 0.84187(13) 0.12537(6) 0.0728(5) Uani 1 1 d . . .
O1W O 0.87184(18) 0.3339(2) 0.74847(12) 0.0425(7) Uani 1 1 d D . .
O1 O 0.2602(3) 0.9398(4) 0.1121(2) 0.0987(15) Uani 1 1 d . . .
O2W O 0.2534(3) 0.5356(4) 0.24724(19) 0.0832(12) Uani 1 1 d D . .
H2WB H 0.229(4) 0.485(5) 0.227(3) 0.100 Uiso 1 1 d D . .
H2WA H 0.287(3) 0.513(6) 0.273(2) 0.100 Uiso 1 1 d D . .
O2 O 0.2561(3) 0.7347(4) 0.1220(2) 0.0975(14) Uani 1 1 d . . .
O3 O 0.1730(3) 0.8528(3) 0.18218(17) 0.0823(12) Uani 1 1 d . . .
Cl1 Cl -0.04826(14) 0.8062(3) -0.07870(11) 0.1330(9) Uani 1 1 d . . .
N1 N 0.2647(3) 0.4126(5) 0.1359(3) 0.0863(16) Uani 1 1 d . . .
N2 N 1.0006(2) 0.3926(3) 0.85050(13) 0.0411(8) Uani 1 1 d . . .
N3 N 1.0000 0.5593(4) 0.7500 0.0513(14) Uani 1 2 d S . .
N4 N 1.0000 1.1665(3) 0.7500 0.0355(11) Uani 1 2 d S . .
C1 C 0.1375(4) 0.8354(5) 0.0687(2) 0.0717(16) Uani 1 1 d . . .
C2 C 0.1520(6) 0.7909(10) 0.0124(4) 0.135(3) Uani 1 1 d DU . .
H2A H 0.175(6) 0.729(5) 0.026(4) 0.161 Uiso 1 1 d D . .
C3 C 0.0955(5) 0.7800(9) -0.0317(4) 0.133(4) Uani 1 1 d . . .
H3A H 0.1074 0.7457 -0.0685 0.160 Uiso 1 1 calc R . .
C4 C 0.0229(4) 0.8184(6) -0.0225(3) 0.0834(18) Uani 1 1 d . . .
C5 C 0.0058(5) 0.8659(7) 0.0313(4) 0.112(3) Uani 1 1 d . . .
H5A H -0.0453 0.8933 0.0377 0.135 Uiso 1 1 calc R . .
C6 C 0.0629(4) 0.8741(6) 0.0766(3) 0.088(2) Uani 1 1 d . . .
H6A H 0.0502 0.9070 0.1136 0.106 Uiso 1 1 calc R . .
C7 C 0.2756(4) 0.4593(5) 0.0818(3) 0.0856(19) Uani 1 1 d . . .
H7A H 0.2870 0.5380 0.0802 0.103 Uiso 1 1 calc R . .
C8 C 0.2712(4) 0.4004(5) 0.0285(3) 0.0767(16) Uani 1 1 d . . .
H8A H 0.2803 0.4386 -0.0078 0.092 Uiso 1 1 calc R . .
C9 C 0.2534(3) 0.2837(5) 0.0282(3) 0.0647(14) Uani 1 1 d . . .
C10 C 0.2441(3) 0.2343(5) 0.0842(3) 0.0749(16) Uani 1 1 d . . .
H10A H 0.2342 0.1553 0.0872 0.090 Uiso 1 1 calc R . .
C11 C 0.2493(4) 0.3006(6) 0.1357(3) 0.0810(17) Uani 1 1 d . . .
H11A H 0.2415 0.2645 0.1727 0.097 Uiso 1 1 calc R . .
C12 C 1.0652(3) 0.4025(5) 0.88406(18) 0.0601(14) Uani 1 1 d . . .
H12A H 1.1127 0.3797 0.8673 0.072 Uiso 1 1 calc R . .
C13 C 1.0686(3) 0.4440(5) 0.94241(19) 0.0620(14) Uani 1 1 d . . .
H13A H 1.1170 0.4492 0.9638 0.074 Uiso 1 1 calc R . .
C14 C 1.0003(3) 0.4775(4) 0.96853(16) 0.0459(11) Uani 1 1 d . . .
C15 C 0.9342(3) 0.4676(6) 0.9344(2) 0.086(2) Uani 1 1 d . . .
H15A H 0.8860 0.4897 0.9504 0.104 Uiso 1 1 calc R . .
C16 C 0.9352(3) 0.4254(6) 0.8761(2) 0.0724(17) Uani 1 1 d . . .
H16A H 0.8874 0.4199 0.8539 0.087 Uiso 1 1 calc R . .
C17 C 0.9368(3) 0.6193(4) 0.7324(2) 0.0593(13) Uani 1 1 d . . .
H17A H 0.8916 0.5787 0.7194 0.071 Uiso 1 1 calc R . .
C18 C 0.9334(3) 0.7373(4) 0.7320(2) 0.0538(12) Uani 1 1 d . . .
H18A H 0.8868 0.7754 0.7199 0.065 Uiso 1 1 calc R . .
C19 C 1.0000 0.7988(4) 0.7500 0.0432(14) Uani 1 2 d S . .
C20 C 1.0000 0.9269(4) 0.7500 0.0369(13) Uani 1 2 d S . .
C21 C 1.0486(3) 0.9885(3) 0.78934(18) 0.0455(10) Uani 1 1 d . . .
H21A H 1.0825 0.9503 0.8169 0.055 Uiso 1 1 calc R . .
C22 C 1.0467(3) 1.1067(3) 0.78749(17) 0.0409(10) Uani 1 1 d . . .
H22A H 1.0803 1.1472 0.8143 0.049 Uiso 1 1 calc R . .
H1WB H 0.858(3) 0.276(3) 0.7682(18) 0.049 Uiso 1 1 d D . .
H1WA H 0.836(2) 0.384(3) 0.750(2) 0.049 Uiso 1 1 d D . .

loop_
_atom_site_aniso_label
_atom_site_aniso_U_11
_atom_site_aniso_U_22
_atom_site_aniso_U_33
_atom_site_aniso_U_23
_atom_site_aniso_U_13
_atom_site_aniso_U_12
Mn1 0.0502(6) 0.0222(4) 0.0219(4) 0.000 0.0058(3) 0.000
S1 0.0857(11) 0.0747(10) 0.0600(8) -0.0123(6) 0.0341(7) -0.0249(8)
O1W 0.0520(19) 0.0393(17) 0.0368(15) -0.0019(12) 0.0089(13) 0.0034(13)
O1 0.102(3) 0.104(3) 0.091(3) 0.013(2) 0.012(2) -0.052(3)
O2W 0.077(3) 0.101(3) 0.072(3) 0.013(2) 0.003(2) 0.039(3)
O2 0.113(4) 0.096(3) 0.085(3) -0.023(2) 0.017(3) 0.019(3)
O3 0.100(3) 0.085(3) 0.065(2) -0.0151(19) 0.038(2) -0.024(2)
Cl1 0.0994(16) 0.178(2) 0.1207(17) 0.0044(15) -0.0092(12) -0.0175(15)
N1 0.087(4) 0.074(3) 0.095(4) -0.020(3) -0.030(3) 0.024(3)
N2 0.055(2) 0.0437(19) 0.0252(16) -0.0072(13) 0.0042(15) 0.0016(16)
N3 0.086(4) 0.020(2) 0.047(3) 0.000 0.001(3) 0.000
N4 0.052(3) 0.023(2) 0.032(2) 0.000 0.006(2) 0.000
C1 0.078(4) 0.076(4) 0.063(3) -0.015(3) 0.039(3) -0.025(3)
C2 0.102(6) 0.199(8) 0.104(5) -0.064(6) 0.029(5) 0.012(5)
C3 0.078(5) 0.226(11) 0.096(5) -0.079(6) 0.022(4) -0.010(6)
C4 0.078(4) 0.096(4) 0.077(4) 0.000(3) 0.016(3) -0.023(4)
C5 0.098(6) 0.147(7) 0.093(5) 0.010(5) 0.027(5) 0.041(5)
C6 0.104(5) 0.090(5) 0.073(4) 0.000(3) 0.040(4) 0.029(4)
C7 0.094(5) 0.058(3) 0.103(5) -0.016(3) -0.027(4) 0.013(3)
C8 0.080(4) 0.056(3) 0.093(4) -0.010(3) -0.008(3) 0.009(3)
C9 0.044(3) 0.057(3) 0.093(4) -0.013(3) -0.009(3) 0.012(2)
C10 0.067(4) 0.064(3) 0.093(4) -0.004(3) -0.010(3) 0.010(3)
C11 0.064(4) 0.086(5) 0.091(4) -0.006(4) -0.020(3) 0.014(3)
C12 0.062(3) 0.090(4) 0.028(2) -0.017(2) 0.003(2) 0.024(3)
C13 0.046(3) 0.106(4) 0.033(2) -0.024(2) -0.0061(19) 0.017(3)
C14 0.048(3) 0.064(3) 0.026(2) -0.0160(18) 0.0024(17) 0.002(2)
C15 0.050(3) 0.161(6) 0.049(3) -0.055(3) 0.007(2) 0.009(3)
C16 0.041(3) 0.135(5) 0.041(3) -0.039(3) -0.004(2) 0.006(3)
C17 0.076(4) 0.027(2) 0.074(3) 0.001(2) -0.006(3) -0.008(2)
C18 0.064(3) 0.028(2) 0.069(3) 0.003(2) -0.002(2) 0.000(2)
C19 0.066(4) 0.021(3) 0.043(3) 0.000 0.011(3) 0.000
C20 0.052(4) 0.020(3) 0.039(3) 0.000 0.012(3) 0.000
C21 0.071(3) 0.027(2) 0.039(2) 0.0026(16) 0.003(2) 0.0019(19)
C22 0.059(3) 0.030(2) 0.034(2) -0.0004(16) 0.0037(18) -0.0035(18)

loop_
_atom_type_symbol
_atom_type_description
_atom_type_scat_dispersion_real
_atom_type_scat_dispersion_imag
_atom_type_scat_source
C C 0.0033 0.0016 'International Tables Vol C Tables 4.2.6.8 and 6.1.1.4'
H H 0.0000 0.0000 'International Tables Vol C Tables 4.2.6.8 and 6.1.1.4'
N N 0.0061 0.0033 'International Tables Vol C Tables 4.2.6.8 and 6.1.1.4'
O O 0.0106 0.0060 'International Tables Vol C Tables 4.2.6.8 and 6.1.1.4'
S S 0.1246 0.1234 'International Tables Vol C Tables 4.2.6.8 and 6.1.1.4'
Cl Cl 0.1484 0.1585 'International Tables Vol C Tables 4.2.6.8 and 6.1.1.4'
Mn Mn 0.3368 0.7283 'International Tables Vol C Tables 4.2.6.8 and 6.1.1.4'

loop_
_geom_angle_atom_site_label_1
_geom_angle_atom_site_label_2
_geom_angle_atom_site_label_3
_geom_angle
_geom_angle_site_symmetry_1
_geom_angle_site_symmetry_3
O1W Mn1 O1W 163.17(15) . 2_756
O1W Mn1 N2 92.11(12) . 2_756
O1W Mn1 N2 90.59(12) 2_756 2_756
O1W Mn1 N2 90.59(12) . .
O1W Mn1 N2 92.11(12) 2_756 .
N2 Mn1 N2 161.50(18) 2_756 .
O1W Mn1 N4 81.58(8) . 1_545
O1W Mn1 N4 81.58(8) 2_756 1_545
N2 Mn1 N4 99.25(9) 2_756 1_545
N2 Mn1 N4 99.25(9) . 1_545
O1W Mn1 N3 98.42(8) . .
O1W Mn1 N3 98.42(8) 2_756 .
N2 Mn1 N3 80.75(9) 2_756 .
N2 Mn1 N3 80.75(9) . .
N4 Mn1 N3 180.000(1) 1_545 .
O1 S1 O2 112.9(3) . .
O1 S1 O3 112.8(3) . .
O2 S1 O3 111.7(3) . .
O1 S1 C1 106.5(3) . .
O2 S1 C1 106.3(3) . .
O3 S1 C1 105.9(3) . .
Mn1 O1W H1WB 114(3) . .
Mn1 O1W H1WA 128(3) . .
H1WB O1W H1WA 109(4) . .
H2WB O2W H2WA 117(7) . .
C11 N1 C7 115.3(5) . .
C12 N2 C16 115.4(4) . .
C12 N2 Mn1 123.5(3) . .
C16 N2 Mn1 119.8(3) . .
C17 N3 C17 116.5(5) . 2_756
C17 N3 Mn1 121.8(3) . .
C17 N3 Mn1 121.8(3) 2_756 .
C22 N4 C22 116.7(5) 2_756 .
C22 N4 Mn1 121.7(2) 2_756 1_565
C22 N4 Mn1 121.7(2) . 1_565
C6 C1 C2 115.8(7) . .
C6 C1 S1 123.3(5) . .
C2 C1 S1 120.9(6) . .
C3 C2 C1 123.1(8) . .
C3 C2 H2A 118(8) . .
C1 C2 H2A 96(7) . .
C4 C3 C2 119.6(7) . .
C4 C3 H3A 120.2 . .
C2 C3 H3A 120.2 . .
C3 C4 C5 119.9(7) . .
C3 C4 Cl1 119.5(6) . .
C5 C4 Cl1 120.6(6) . .
C4 C5 C6 120.4(7) . .
C4 C5 H5A 119.8 . .
C6 C5 H5A 119.8 . .
C1 C6 C5 121.2(6) . .
C1 C6 H6A 119.4 . .
C5 C6 H6A 119.4 . .
N1 C7 C8 124.6(6) . .
N1 C7 H7A 117.7 . .
C8 C7 H7A 117.7 . .
C7 C8 C9 119.9(6) . .
C7 C8 H8A 120.0 . .
C9 C8 H8A 120.0 . .
C10 C9 C8 115.7(5) . .
C10 C9 C9 122.2(7) . 7
C8 C9 C9 122.1(7) . 7
C11 C10 C9 120.3(6) . .
C11 C10 H10A 119.8 . .
C9 C10 H10A 119.8 . .
N1 C11 C10 124.0(7) . .
N1 C11 H11A 118.0 . .
C10 C11 H11A 118.0 . .
N2 C12 C13 124.9(4) . .
N2 C12 H12A 117.6 . .
C13 C12 H12A 117.6 . .
C14 C13 C12 119.2(4) . .
C14 C13 H13A 120.4 . .
C12 C13 H13A 120.4 . .
C15 C14 C13 116.1(4) . .
C15 C14 C14 122.0(5) . 5_767
C13 C14 C14 121.9(5) . 5_767
C14 C15 C16 121.6(5) . .
C14 C15 H15A 119.2 . .
C16 C15 H15A 119.2 . .
N2 C16 C15 122.8(5) . .
N2 C16 H16A 118.6 . .
C15 C16 H16A 118.6 . .
N3 C17 C18 124.2(5) . .
N3 C17 H17A 117.9 . .
C18 C17 H17A 117.9 . .
C17 C18 C19 118.7(5) . .
C17 C18 H18A 120.6 . .
C19 C18 H18A 120.6 . .
C18 C19 C18 117.7(5) . 2_756
C18 C19 C20 121.1(3) . .
C18 C19 C20 121.1(3) 2_756 .
C21 C20 C21 117.5(5) 2_756 .
C21 C20 C19 121.3(2) 2_756 .
C21 C20 C19 121.3(2) . .
C22 C21 C20 119.1(4) . .
C22 C21 H21A 120.4 . .
C20 C21 H21A 120.4 . .
N4 C22 C21 123.8(4) . .
N4 C22 H22A 118.1 . .
C21 C22 H22A 118.1 . .

loop_
_geom_bond_atom_site_label_1
_geom_bond_atom_site_label_2
_geom_bond_distance
_geom_bond_site_symmetry_2
Mn1 O1W 2.178(4) .
Mn1 O1W 2.178(4) 2_756
Mn1 N2 2.242(3) 2_756
Mn1 N2 2.242(3) .
Mn1 N4 2.252(4) 1_545
Mn1 N3 2.286(5) .
S1 O1 1.419(4) .
S1 O2 1.438(5) .
S1 O3 1.445(4) .
S1 C1 1.751(7) .
O1W H1WB 0.829(19) .
O1W H1WA 0.837(19) .
O2W H2WB 0.83(2) .
O2W H2WA 0.84(2) .
Cl1 C4 1.698(7) .
N1 C11 1.320(8) .
N1 C7 1.328(8) .
N2 C12 1.298(6) .
N2 C16 1.308(6) .
N3 C17 1.317(5) .
N3 C17 1.317(6) 2_756
N4 C22 1.316(5) 2_756
N4 C22 1.316(5) .
N4 Mn1 2.252(4) 1_565
C1 C6 1.350(9) .
C1 C2 1.371(9) .
C2 C3 1.343(12) .
C2 H2A 0.86(2) .
C3 C4 1.322(10) .
C3 H3A 0.9300 .
C4 C5 1.347(9) .
C5 C6 1.365(11) .
C5 H5A 0.9300 .
C6 H6A 0.9300 .
C7 C8 1.356(8) .
C7 H7A 0.9300 .
C8 C9 1.382(8) .
C8 H8A 0.9300 .
C9 C10 1.372(8) .
C9 C9 1.467(11) 7
C10 C11 1.368(8) .
C10 H10A 0.9300 .
C11 H11A 0.9300 .
C12 C13 1.371(6) .
C12 H12A 0.9300 .
C13 C14 1.358(6) .
C13 H13A 0.9300 .
C14 C15 1.325(7) .
C14 C14 1.481(7) 5_767
C15 C16 1.374(6) .
C15 H15A 0.9300 .
C16 H16A 0.9300 .
C17 C18 1.364(6) .
C17 H17A 0.9300 .
C18 C19 1.374(5) .
C18 H18A 0.9300 .
C19 C18 1.374(5) 2_756
C19 C20 1.480(7) .
C20 C21 1.370(5) 2_756
C20 C21 1.370(5) .
C21 C22 1.366(6) .
C21 H21A 0.9300 .
C22 H22A 0.9300 .

loop_
_geom_torsion_atom_site_label_1
_geom_torsion_atom_site_label_2
_geom_torsion_atom_site_label_3
_geom_torsion_atom_site_label_4
_geom_torsion
_geom_torsion_site_symmetry_1
_geom_torsion_site_symmetry_2
_geom_torsion_site_symmetry_3
_geom_torsion_site_symmetry_4
O1W Mn1 N2 C12 171.5(4) . . . .
O1W Mn1 N2 C12 8.1(4) 2_756 . . .
N2 Mn1 N2 C12 -90.1(4) 2_756 . . .
N4 Mn1 N2 C12 89.9(4) 1_545 . . .
N3 Mn1 N2 C12 -90.1(4) . . . .
O1W Mn1 N2 C16 -22.6(4) . . . .
O1W Mn1 N2 C16 174.0(4) 2_756 . . .
N2 Mn1 N2 C16 75.8(4) 2_756 . . .
N4 Mn1 N2 C16 -104.2(4) 1_545 . . .
N3 Mn1 N2 C16 75.8(4) . . . .
O1W Mn1 N3 C17 -19.3(3) . . . .
O1W Mn1 N3 C17 160.7(3) 2_756 . . .
N2 Mn1 N3 C17 71.5(3) 2_756 . . .
N2 Mn1 N3 C17 -108.5(3) . . . .
N4 Mn1 N3 C17 -110(100) 1_545 . . .
O1W Mn1 N3 C17 160.7(3) . . . 2_756
O1W Mn1 N3 C17 -19.3(3) 2_756 . . 2_756
N2 Mn1 N3 C17 -108.5(3) 2_756 . . 2_756
N2 Mn1 N3 C17 71.5(3) . . . 2_756
N4 Mn1 N3 C17 70(100) 1_545 . . 2_756
O1 S1 C1 C6 -99.7(6) . . . .
O2 S1 C1 C6 139.6(5) . . . .
O3 S1 C1 C6 20.6(6) . . . .
O1 S1 C1 C2 79.4(8) . . . .
O2 S1 C1 C2 -41.2(8) . . . .
O3 S1 C1 C2 -160.2(7) . . . .
C6 C1 C2 C3 -3.4(15) . . . .
S1 C1 C2 C3 177.4(9) . . . .
C1 C2 C3 C4 3.3(18) . . . .
C2 C3 C4 C5 -1.3(15) . . . .
C2 C3 C4 Cl1 179.2(9) . . . .
C3 C4 C5 C6 -0.4(12) . . . .
Cl1 C4 C5 C6 179.2(6) . . . .
C2 C1 C6 C5 1.6(11) . . . .
S1 C1 C6 C5 -179.1(6) . . . .
C4 C5 C6 C1 0.1(12) . . . .
C11 N1 C7 C8 0.4(9) . . . .
N1 C7 C8 C9 0.9(10) . . . .
C7 C8 C9 C10 -2.4(8) . . . .
C7 C8 C9 C9 178.9(6) . . . 7
C8 C9 C10 C11 2.6(8) . . . .
C9 C9 C10 C11 -178.7(6) 7 . . .
C7 N1 C11 C10 -0.2(9) . . . .
C9 C10 C11 N1 -1.4(9) . . . .
C16 N2 C12 C13 -0.2(8) . . . .
Mn1 N2 C12 C13 166.2(4) . . . .
N2 C12 C13 C14 0.4(9) . . . .
C12 C13 C14 C15 -0.4(8) . . . .
C12 C13 C14 C14 179.6(6) . . . 5_767
C13 C14 C15 C16 0.2(10) . . . .
C14 C14 C15 C16 -179.8(7) 5_767 . . .
C12 N2 C16 C15 0.0(9) . . . .
Mn1 N2 C16 C15 -167.0(5) . . . .
C14 C15 C16 N2 0.0(11) . . . .
C17 N3 C17 C18 -0.6(4) 2_756 . . .
Mn1 N3 C17 C18 179.4(4) . . . .
N3 C17 C18 C19 1.2(7) . . . .
C17 C18 C19 C18 -0.5(3) . . . 2_756
C17 C18 C19 C20 179.5(3) . . . .
C18 C19 C20 C21 -28.0(3) . . . 2_756
C18 C19 C20 C21 152.0(3) 2_756 . . 2_756
C18 C19 C20 C21 152.0(3) . . . .
C18 C19 C20 C21 -28.0(3) 2_756 . . .
C21 C20 C21 C22 -0.2(3) 2_756 . . .
C19 C20 C21 C22 179.8(3) . . . .
C22 N4 C22 C21 -0.2(3) 2_756 . . .
Mn1 N4 C22 C21 179.8(3) 1_565 . . .
C20 C21 C22 N4 0.5(6) . . . .
